data_1542266
loop_
_publ_author_name
'Terada, Shoshi'
'Mandai, Toshihiko'
'Suzuki, Soma'
'Tsuzuki, Seiji'
'Watanabe, Katsuya'
'Kamei, Yutaro'
'Ueno, Kazuhide'
'Dokko, Kaoru'
'Watanabe, Masayoshi'

_publ_section_title
;
 Thermal and Electrochemical Stability of Tetraglyme--Magnesium
 Bis(trifluoromethanesulfonyl)amide Complex: Electric Field Effect of
 Divalent Cation on Solvate Stability
;
_journal_issue 3
_journal_name_full 'The Journal of Physical Chemistry C'
_journal_page_first 1353
_journal_paper_doi 10.1021/acs.jpcc.5b09779
_journal_volume 120
_journal_year 2016
_chemical_formula_sum 'C14 H22 F12 Mg N2 O13 S4'
_chemical_formula_weight 806.88
_chemical_name_systematic
;
 ?
;
_space_group_crystal_system monoclinic
_space_group_IT_number 14
_space_group_name_Hall '-P 2yn'
_space_group_name_H-M_alt 'P 1 21/n 1'
_symmetry_space_group_name_Hall '-P 2yn'
_symmetry_space_group_name_H-M 'P 1 21/n 1'
_atom_sites_solution_hydrogens geom
_audit_creation_method SHELXL-2013
_cell_angle_alpha 90
_cell_angle_beta 96.6900(11)
_cell_angle_gamma 90
_cell_formula_units_Z 4
_cell_length_a 10.1949(8)
_cell_length_b 8.4085(7)
_cell_length_c 35.446(3)
_cell_measurement_temperature 173(2)
_cell_volume 3017.9(4)
_computing_structure_refinement 'SHELXL-2013 (Sheldrick, 2013)'
_diffrn_ambient_temperature 173(2)
_diffrn_measured_fraction_theta_full 0.998
_diffrn_measured_fraction_theta_max 0.986
_diffrn_radiation_type MoK\a
_diffrn_radiation_wavelength 0.71073
_diffrn_reflns_av_R_equivalents 0.0337
_diffrn_reflns_av_unetI/netI 0.0467
_diffrn_reflns_laue_measured_fraction_full 0.998
_diffrn_reflns_laue_measured_fraction_max 0.986
_diffrn_reflns_limit_h_max 12
_diffrn_reflns_limit_h_min -13
_diffrn_reflns_limit_k_max 10
_diffrn_reflns_limit_k_min -8
_diffrn_reflns_limit_l_max 42
_diffrn_reflns_limit_l_min -45
_diffrn_reflns_number 16753
_diffrn_reflns_point_group_measured_fraction_full 0.998
_diffrn_reflns_point_group_measured_fraction_max 0.986
_diffrn_reflns_theta_full 25.000
_diffrn_reflns_theta_max 27.503
_diffrn_reflns_theta_min 1.157
_exptl_absorpt_coefficient_mu 0.470
_exptl_crystal_density_diffrn 1.776
_exptl_crystal_F_000 1632
_exptl_crystal_size_max 0.300
_exptl_crystal_size_mid 0.300
_exptl_crystal_size_min 0.100
_refine_diff_density_max 0.343
_refine_diff_density_min -0.400
_refine_diff_density_rms 0.064
_refine_ls_extinction_method none
_refine_ls_goodness_of_fit_ref 1.015
_refine_ls_hydrogen_treatment constr
_refine_ls_matrix_type full
_refine_ls_number_parameters 417
_refine_ls_number_reflns 6832
_refine_ls_number_restraints 0
_refine_ls_restrained_S_all 1.015
_refine_ls_R_factor_all 0.0623
_refine_ls_R_factor_gt 0.0389
_refine_ls_shift/su_max 0.001
_refine_ls_shift/su_mean 0.000
_refine_ls_structure_factor_coef Fsqd
_refine_ls_weighting_details 'w=1/[\s^2^(Fo^2^)+(0.0323P)^2^+1.6736P] where P=(Fo^2^+2Fc^2^)/3'
_refine_ls_weighting_scheme calc
_refine_ls_wR_factor_gt 0.0787
_refine_ls_wR_factor_ref 0.0911
_reflns_Friedel_coverage 0.000
_reflns_number_gt 4966
_reflns_number_total 6832
_reflns_threshold_expression 'I > 2\s(I)'
_cod_data_source_file jp5b09779_si_002.cif
_cod_data_source_block 140411_302a
_cod_depositor_comments 'Adding full bibliography for 1542266.cif.'
_cod_database_code 1542266
_shelx_space_group_comment
;
The symmetry employed for this shelxl refinement is uniquely defined
by the following loop, which should always be used as a source of
symmetry information in preference to the above space-group names.
They are only intended as comments.
;
_shelx_estimated_absorpt_t_min 0.872
_shelx_estimated_absorpt_t_max 0.954
_shelxl_version_number 2013-4

loop_
_space_group_symop_operation_xyz
'x, y, z'
'-x+1/2, y+1/2, -z+1/2'
'-x, -y, -z'
'x-1/2, -y-1/2, z-1/2'

loop_
_atom_site_label
_atom_site_type_symbol
_atom_site_fract_x
_atom_site_fract_y
_atom_site_fract_z
_atom_site_U_iso_or_equiv
_atom_site_adp_type
_atom_site_occupancy
_atom_site_site_symmetry_order
_atom_site_calc_flag
_atom_site_refinement_flags_posn
_atom_site_refinement_flags_adp
C1 C -0.1566(2) 0.4312(3) 0.09721(8) 0.0356(6) Uani 1 1 d . .
H1A H -0.1958 0.4946 0.0756 0.053 Uiso 1 1 calc R U
H1B H -0.1864 0.4722 0.1206 0.053 Uiso 1 1 calc R U
H1C H -0.1840 0.3200 0.0936 0.053 Uiso 1 1 calc R U
C2 C 0.0397(3) 0.3782(3) 0.06731(7) 0.0338(6) Uani 1 1 d . .
H2A H -0.0270 0.3129 0.0518 0.041 Uiso 1 1 calc R U
H2B H 0.1171 0.3103 0.0756 0.041 Uiso 1 1 calc R U
C3 C 0.0802(3) 0.5151(3) 0.04462(7) 0.0333(6) Uani 1 1 d . .
H3A H 0.1331 0.4779 0.0246 0.040 Uiso 1 1 calc R U
H3B H 0.0016 0.5723 0.0324 0.040 Uiso 1 1 calc R U
C4 C 0.2049(3) 0.7556(3) 0.05419(7) 0.0378(7) Uani 1 1 d . .
H4A H 0.1305 0.8246 0.0439 0.045 Uiso 1 1 calc R U
H4B H 0.2569 0.7271 0.0333 0.045 Uiso 1 1 calc R U
C5 C 0.2895(3) 0.8385(3) 0.08504(7) 0.0361(6) Uani 1 1 d . .
H5A H 0.3745 0.7819 0.0910 0.043 Uiso 1 1 calc R U
H5B H 0.3079 0.9487 0.0774 0.043 Uiso 1 1 calc R U
C6 C 0.2778(3) 0.9321(3) 0.14826(7) 0.0345(6) Uani 1 1 d . .
H6A H 0.2854 1.0445 0.1405 0.041 Uiso 1 1 calc R U
H6B H 0.3673 0.8913 0.1570 0.041 Uiso 1 1 calc R U
C7 C 0.1907(3) 0.9185(3) 0.17903(7) 0.0330(6) Uani 1 1 d . .
H7A H 0.2352 0.9625 0.2031 0.040 Uiso 1 1 calc R U
H7B H 0.1073 0.9776 0.1721 0.040 Uiso 1 1 calc R U
C8 C 0.0817(3) 0.7217(3) 0.21258(7) 0.0303(6) Uani 1 1 d . .
H8A H -0.0069 0.7688 0.2059 0.036 Uiso 1 1 calc R U
H8B H 0.1213 0.7676 0.2370 0.036 Uiso 1 1 calc R U
C9 C 0.0726(3) 0.5451(3) 0.21543(7) 0.0287(5) Uani 1 1 d . .
H9A H 0.1593 0.4999 0.2255 0.034 Uiso 1 1 calc R U
H9B H 0.0071 0.5152 0.2327 0.034 Uiso 1 1 calc R U
C10 C 0.0176(3) 0.3155(3) 0.17937(8) 0.0398(7) Uani 1 1 d . .
H10A H 0.0979 0.2684 0.1927 0.060 Uiso 1 1 calc R U
H10B H 0.0029 0.2732 0.1535 0.060 Uiso 1 1 calc R U
H10C H -0.0580 0.2892 0.1929 0.060 Uiso 1 1 calc R U
C11 C 0.4866(3) 0.3596(3) 0.12501(8) 0.0367(7) Uani 1 1 d . .
C12 C 0.6643(3) 0.5377(3) 0.23006(9) 0.0414(7) Uani 1 1 d . .
C13 C -0.2796(3) 0.9049(3) 0.12199(8) 0.0368(6) Uani 1 1 d . .
C14 C -0.3692(3) 0.7965(4) 0.00967(8) 0.0463(7) Uani 1 1 d . .
F1 F 0.5031(2) 0.4703(2) 0.09969(5) 0.0618(6) Uani 1 1 d . .
F2 F 0.42603(17) 0.23683(18) 0.10681(5) 0.0502(5) Uani 1 1 d . .
F3 F 0.60351(17) 0.3129(2) 0.14099(6) 0.0645(6) Uani 1 1 d . .
F4 F 0.65302(19) 0.38146(19) 0.22803(6) 0.0621(5) Uani 1 1 d . .
F5 F 0.74993(18) 0.5835(3) 0.20715(6) 0.0708(6) Uani 1 1 d . .
F6 F 0.71124(19) 0.5766(2) 0.26522(5) 0.0642(5) Uani 1 1 d . .
F7 F -0.25193(19) 0.9590(2) 0.15704(5) 0.0658(6) Uani 1 1 d . .
F8 F -0.33956(17) 0.7673(2) 0.12289(5) 0.0547(5) Uani 1 1 d . .
F9 F -0.36051(17) 1.0065(2) 0.10253(5) 0.0520(5) Uani 1 1 d . .
F10 F -0.45133(18) 0.8135(3) 0.03546(5) 0.0648(5) Uani 1 1 d . .
F11 F -0.4269(2) 0.8525(3) -0.02309(5) 0.0749(6) Uani 1 1 d . .
F12 F -0.3484(2) 0.6413(2) 0.00530(6) 0.0660(5) Uani 1 1 d . .
Mg1 Mg 0.10620(7) 0.62117(8) 0.13051(2) 0.01900(17) Uani 1 1 d . .
N1 N 0.4651(2) 0.5829(2) 0.17464(5) 0.0254(4) Uani 1 1 d . .
N2 N -0.1622(2) 0.8094(2) 0.06041(5) 0.0268(5) Uani 1 1 d . .
O1 O -0.01485(16) 0.44134(18) 0.09981(5) 0.0265(4) Uani 1 1 d . .
O2 O 0.15698(17) 0.61611(19) 0.07083(4) 0.0276(4) Uani 1 1 d . .
O3 O 0.21757(17) 0.83906(18) 0.11729(5) 0.0277(4) Uani 1 1 d . .
O4 O 0.16435(16) 0.75209(17) 0.18317(4) 0.0241(4) Uani 1 1 d . .
O5 O 0.03248(16) 0.48562(17) 0.17794(4) 0.0249(4) Uani 1 1 d . .
O6 O 0.26442(16) 0.47151(19) 0.13834(5) 0.0300(4) Uani 1 1 d . .
O7 O 0.37939(18) 0.30266(19) 0.18692(5) 0.0339(4) Uani 1 1 d . .
O8 O 0.42151(19) 0.5704(2) 0.24338(5) 0.0381(5) Uani 1 1 d . .
O9 O 0.5331(2) 0.79910(19) 0.21822(5) 0.0390(5) Uani 1 1 d . .
O10 O -0.05763(16) 0.76582(17) 0.12423(4) 0.0258(4) Uani 1 1 d . .
O11 O -0.06954(19) 1.04116(19) 0.10121(5) 0.0391(5) Uani 1 1 d . .
O12 O -0.2476(2) 1.0641(2) 0.02682(5) 0.0467(5) Uani 1 1 d . .
O13 O -0.1360(2) 0.8576(2) -0.00691(5) 0.0477(5) Uani 1 1 d . .
S1 S 0.38653(6) 0.43052(6) 0.16104(2) 0.02073(13) Uani 1 1 d . .
S2 S 0.50446(6) 0.63365(7) 0.21738(2) 0.02628(14) Uani 1 1 d . .
S3 S -0.12572(6) 0.88608(6) 0.10019(2) 0.02368(14) Uani 1 1 d . .
S4 S -0.21341(7) 0.90131(8) 0.02242(2) 0.03279(16) Uani 1 1 d . .

loop_
_atom_site_aniso_label
_atom_site_aniso_U_11
_atom_site_aniso_U_22
_atom_site_aniso_U_33
_atom_site_aniso_U_23
_atom_site_aniso_U_13
_atom_site_aniso_U_12
C1 0.0250(14) 0.0247(13) 0.0566(18) -0.0010(12) 0.0030(12) -0.0035(10)
C2 0.0435(17) 0.0298(13) 0.0285(14) -0.0117(11) 0.0057(12) -0.0023(12)
C3 0.0414(16) 0.0373(14) 0.0211(13) -0.0101(11) 0.0026(11) -0.0004(12)
C4 0.0489(18) 0.0403(15) 0.0268(14) 0.0062(12) 0.0151(13) -0.0097(13)
C5 0.0429(17) 0.0373(15) 0.0306(15) 0.0040(11) 0.0152(12) -0.0134(12)
C6 0.0487(18) 0.0210(12) 0.0324(15) -0.0020(10) -0.0009(12) -0.0146(11)
C7 0.0533(18) 0.0155(11) 0.0297(14) -0.0047(10) 0.0025(12) -0.0050(11)
C8 0.0403(16) 0.0312(13) 0.0209(13) -0.0028(10) 0.0094(11) 0.0004(11)
C9 0.0334(15) 0.0335(13) 0.0197(12) 0.0042(10) 0.0054(10) -0.0001(11)
C10 0.060(2) 0.0209(13) 0.0390(16) 0.0079(11) 0.0084(14) -0.0045(12)
C11 0.0366(16) 0.0283(13) 0.0485(17) -0.0146(12) 0.0181(13) -0.0065(12)
C12 0.0324(16) 0.0441(17) 0.0450(18) -0.0026(13) -0.0065(13) -0.0023(13)
C13 0.0384(16) 0.0375(15) 0.0353(16) -0.0029(12) 0.0077(12) 0.0125(13)
C14 0.0402(18) 0.063(2) 0.0341(17) -0.0006(14) -0.0018(13) 0.0109(15)
F1 0.0914(15) 0.0499(11) 0.0534(12) -0.0132(9) 0.0481(11) -0.0223(10)
F2 0.0553(11) 0.0370(9) 0.0630(11) -0.0284(8) 0.0272(9) -0.0132(8)
F3 0.0281(10) 0.0645(12) 0.1033(16) -0.0287(11) 0.0175(10) 0.0098(9)
F4 0.0565(12) 0.0373(10) 0.0856(14) -0.0050(9) -0.0207(10) 0.0136(8)
F5 0.0300(10) 0.1008(16) 0.0830(15) 0.0049(12) 0.0133(10) -0.0001(10)
F6 0.0631(13) 0.0677(12) 0.0533(12) -0.0044(9) -0.0289(10) -0.0004(10)
F7 0.0677(13) 0.0959(15) 0.0349(10) -0.0190(10) 0.0110(9) 0.0220(11)
F8 0.0409(11) 0.0534(11) 0.0743(13) 0.0107(9) 0.0260(9) -0.0005(8)
F9 0.0475(11) 0.0535(10) 0.0556(11) -0.0005(8) 0.0080(8) 0.0313(9)
F10 0.0386(11) 0.1039(16) 0.0530(12) -0.0057(11) 0.0105(9) 0.0003(10)
F11 0.0641(14) 0.1143(17) 0.0409(11) 0.0056(11) -0.0170(9) 0.0190(12)
F12 0.0605(13) 0.0587(12) 0.0764(14) -0.0172(10) -0.0026(10) -0.0070(10)
Mg1 0.0224(4) 0.0161(4) 0.0186(4) 0.0000(3) 0.0027(3) 0.0006(3)
N1 0.0306(12) 0.0210(10) 0.0250(11) -0.0019(8) 0.0046(9) -0.0040(8)
N2 0.0368(13) 0.0195(10) 0.0242(11) 0.0010(8) 0.0041(9) 0.0068(9)
O1 0.0265(9) 0.0266(9) 0.0267(9) -0.0067(7) 0.0049(7) -0.0042(7)
O2 0.0348(10) 0.0289(9) 0.0194(8) -0.0004(7) 0.0041(7) -0.0076(7)
O3 0.0335(10) 0.0253(9) 0.0249(9) -0.0007(7) 0.0060(7) -0.0082(7)
O4 0.0338(10) 0.0182(8) 0.0209(9) -0.0008(6) 0.0052(7) -0.0017(7)
O5 0.0346(10) 0.0175(8) 0.0225(9) 0.0034(6) 0.0034(7) -0.0014(7)
O6 0.0275(10) 0.0302(9) 0.0306(10) -0.0057(7) -0.0030(7) 0.0077(7)
O7 0.0392(11) 0.0255(9) 0.0354(10) 0.0094(7) -0.0015(8) -0.0063(8)
O8 0.0438(12) 0.0439(11) 0.0286(10) -0.0031(8) 0.0123(9) -0.0083(9)
O9 0.0574(13) 0.0236(9) 0.0358(11) -0.0078(8) 0.0038(9) -0.0053(8)
O10 0.0271(9) 0.0204(8) 0.0291(9) 0.0041(7) 0.0005(7) 0.0038(7)
O11 0.0495(12) 0.0175(9) 0.0491(12) 0.0018(8) 0.0001(9) -0.0041(8)
O12 0.0698(15) 0.0313(10) 0.0396(12) 0.0123(8) 0.0087(10) 0.0184(10)
O13 0.0545(14) 0.0589(13) 0.0326(11) 0.0013(9) 0.0178(10) 0.0079(10)
S1 0.0204(3) 0.0194(3) 0.0229(3) -0.0008(2) 0.0047(2) 0.0010(2)
S2 0.0301(3) 0.0239(3) 0.0250(3) -0.0032(2) 0.0041(2) -0.0017(2)
S3 0.0268(3) 0.0160(3) 0.0282(3) 0.0014(2) 0.0030(2) 0.0033(2)
S4 0.0408(4) 0.0331(3) 0.0254(3) 0.0060(3) 0.0081(3) 0.0103(3)

loop_
_atom_type_symbol
_atom_type_description
_atom_type_scat_dispersion_real
_atom_type_scat_dispersion_imag
_atom_type_scat_source
C C 0.0033 0.0016 'International Tables Vol C Tables 4.2.6.8 and 6.1.1.4'
H H 0.0000 0.0000 'International Tables Vol C Tables 4.2.6.8 and 6.1.1.4'
N N 0.0061 0.0033 'International Tables Vol C Tables 4.2.6.8 and 6.1.1.4'
O O 0.0106 0.0060 'International Tables Vol C Tables 4.2.6.8 and 6.1.1.4'
F F 0.0171 0.0103 'International Tables Vol C Tables 4.2.6.8 and 6.1.1.4'
Mg Mg 0.0486 0.0363 'International Tables Vol C Tables 4.2.6.8 and 6.1.1.4'
S S 0.1246 0.1234 'International Tables Vol C Tables 4.2.6.8 and 6.1.1.4'

loop_
_geom_angle_atom_site_label_1
_geom_angle_atom_site_label_2
_geom_angle_atom_site_label_3
_geom_angle
O1 C1 H1A 109.5
O1 C1 H1B 109.5
H1A C1 H1B 109.5
O1 C1 H1C 109.5
H1A C1 H1C 109.5
H1B C1 H1C 109.5
O1 C2 C3 107.76(19)
O1 C2 H2A 110.2
C3 C2 H2A 110.2
O1 C2 H2B 110.2
C3 C2 H2B 110.2
H2A C2 H2B 108.5
O2 C3 C2 105.9(2)
O2 C3 H3A 110.6
C2 C3 H3A 110.6
O2 C3 H3B 110.6
C2 C3 H3B 110.6
H3A C3 H3B 108.7
O2 C4 C5 106.2(2)
O2 C4 H4A 110.5
C5 C4 H4A 110.5
O2 C4 H4B 110.5
C5 C4 H4B 110.5
H4A C4 H4B 108.7
O3 C5 C4 106.4(2)
O3 C5 H5A 110.4
C4 C5 H5A 110.4
O3 C5 H5B 110.4
C4 C5 H5B 110.4
H5A C5 H5B 108.6
O3 C6 C7 106.3(2)
O3 C6 H6A 110.5
C7 C6 H6A 110.5
O3 C6 H6B 110.5
C7 C6 H6B 110.5
H6A C6 H6B 108.7
O4 C7 C6 106.53(18)
O4 C7 H7A 110.4
C6 C7 H7A 110.4
O4 C7 H7B 110.4
C6 C7 H7B 110.4
H7A C7 H7B 108.6
O4 C8 C9 105.82(18)
O4 C8 H8A 110.6
C9 C8 H8A 110.6
O4 C8 H8B 110.6
C9 C8 H8B 110.6
H8A C8 H8B 108.7
O5 C9 C8 107.31(19)
O5 C9 H9A 110.3
C8 C9 H9A 110.3
O5 C9 H9B 110.3
C8 C9 H9B 110.3
H9A C9 H9B 108.5
O5 C10 H10A 109.5
O5 C10 H10B 109.5
H10A C10 H10B 109.5
O5 C10 H10C 109.5
H10A C10 H10C 109.5
H10B C10 H10C 109.5
F1 C11 F3 108.8(2)
F1 C11 F2 107.9(2)
F3 C11 F2 108.8(2)
F1 C11 S1 111.86(18)
F3 C11 S1 110.4(2)
F2 C11 S1 109.11(18)
F5 C12 F4 108.5(3)
F5 C12 F6 108.4(2)
F4 C12 F6 108.5(2)
F5 C12 S2 110.8(2)
F4 C12 S2 110.9(2)
F6 C12 S2 109.7(2)
F8 C13 F7 109.3(2)
F8 C13 F9 108.6(2)
F7 C13 F9 108.6(2)
F8 C13 S3 110.98(17)
F7 C13 S3 109.0(2)
F9 C13 S3 110.33(19)
F10 C14 F11 108.5(3)
F10 C14 F12 108.0(3)
F11 C14 F12 107.8(3)
F10 C14 S4 112.4(2)
F11 C14 S4 109.3(2)
F12 C14 S4 110.8(2)
O6 Mg1 O10 177.43(8)
O6 Mg1 O1 91.88(7)
O10 Mg1 O1 87.16(7)
O6 Mg1 O4 93.61(7)
O10 Mg1 O4 86.03(7)
O1 Mg1 O4 149.60(7)
O6 Mg1 O5 85.00(7)
O10 Mg1 O5 92.47(7)
O1 Mg1 O5 78.44(6)
O4 Mg1 O5 72.31(6)
O6 Mg1 O3 96.97(7)
O10 Mg1 O3 85.32(7)
O1 Mg1 O3 137.89(7)
O4 Mg1 O3 70.89(6)
O5 Mg1 O3 143.19(7)
O6 Mg1 O2 81.39(7)
O10 Mg1 O2 100.57(7)
O1 Mg1 O2 72.07(6)
O4 Mg1 O2 138.32(7)
O5 Mg1 O2 146.93(7)
O3 Mg1 O2 68.76(6)
S1 N1 S2 125.64(12)
S3 N2 S4 125.99(12)
C2 O1 C1 113.96(19)
C2 O1 Mg1 114.18(14)
C1 O1 Mg1 125.65(14)
C3 O2 C4 114.20(19)
C3 O2 Mg1 117.27(14)
C4 O2 Mg1 120.29(14)
C6 O3 C5 113.71(19)
C6 O3 Mg1 118.17(14)
C5 O3 Mg1 119.10(14)
C7 O4 C8 112.32(17)
C7 O4 Mg1 116.00(13)
C8 O4 Mg1 113.93(14)
C9 O5 C10 109.48(18)
C9 O5 Mg1 115.79(13)
C10 O5 Mg1 125.43(14)
S1 O6 Mg1 147.19(11)
S3 O10 Mg1 143.60(11)
O7 S1 O6 115.79(11)
O7 S1 N1 119.09(11)
O6 S1 N1 110.80(10)
O7 S1 C11 106.22(12)
O6 S1 C11 101.77(12)
N1 S1 C11 100.15(11)
O9 S2 O8 119.21(11)
O9 S2 N1 108.23(10)
O8 S2 N1 114.58(11)
O9 S2 C12 104.59(13)
O8 S2 C12 104.82(13)
N1 S2 C12 103.67(12)
O11 S3 O10 117.49(11)
O11 S3 N2 117.11(11)
O10 S3 N2 106.98(10)
O11 S3 C13 105.76(12)
O10 S3 C13 100.80(11)
N2 S3 C13 106.96(12)
O13 S4 O12 119.40(12)
O13 S4 N2 109.75(12)
O12 S4 N2 115.78(11)
O13 S4 C14 103.56(13)
O12 S4 C14 105.90(14)
N2 S4 C14 99.54(13)

loop_
_geom_bond_atom_site_label_1
_geom_bond_atom_site_label_2
_geom_bond_distance
C1 O1 1.440(3)
C1 H1A 0.9800
C1 H1B 0.9800
C1 H1C 0.9800
C2 O1 1.438(3)
C2 C3 1.489(3)
C2 H2A 0.9900
C2 H2B 0.9900
C3 O2 1.424(3)
C3 H3A 0.9900
C3 H3B 0.9900
C4 O2 1.425(3)
C4 C5 1.485(4)
C4 H4A 0.9900
C4 H4B 0.9900
C5 O3 1.428(3)
C5 H5A 0.9900
C5 H5B 0.9900
C6 O3 1.428(3)
C6 C7 1.489(4)
C6 H6A 0.9900
C6 H6B 0.9900
C7 O4 1.435(3)
C7 H7A 0.9900
C7 H7B 0.9900
C8 O4 1.437(3)
C8 C9 1.492(3)
C8 H8A 0.9900
C8 H8B 0.9900
C9 O5 1.434(3)
C9 H9A 0.9900
C9 H9B 0.9900
C10 O5 1.440(3)
C10 H10A 0.9800
C10 H10B 0.9800
C10 H10C 0.9800
C11 F1 1.318(3)
C11 F3 1.319(3)
C11 F2 1.330(3)
C11 S1 1.825(3)
C12 F5 1.317(3)
C12 F4 1.320(3)
C12 F6 1.323(3)
C12 S2 1.827(3)
C13 F8 1.311(3)
C13 F7 1.322(3)
C13 F9 1.324(3)
C13 S3 1.835(3)
C14 F10 1.318(3)
C14 F11 1.325(3)
C14 F12 1.334(3)
C14 S4 1.826(3)
Mg1 O6 2.0392(18)
Mg1 O10 2.0571(17)
Mg1 O1 2.1635(17)
Mg1 O4 2.1885(17)
Mg1 O5 2.2326(16)
Mg1 O3 2.2336(17)
Mg1 O2 2.2361(17)
N1 S1 1.5577(19)
N1 S2 1.580(2)
N2 S3 1.556(2)
N2 S4 1.587(2)
O6 S1 1.4432(17)
O7 S1 1.4205(17)
O8 S2 1.4244(18)
O9 S2 1.4211(17)
O10 S3 1.4467(16)
O11 S3 1.4230(17)
O12 S4 1.4254(18)
O13 S4 1.4252(19)
